data_7040336
loop_
_publ_author_name
'Lakshman, Triloke Ranjan'
'Deb, Jolly'
'Paine, Tapan Kanti'

_publ_section_title
;
 Anti-inflammatory activity and enhanced COX-2 selectivity of nitric
 oxide-donating zinc(ii)-NSAID complexes.
;
_journal_issue 36
_journal_name_full 'Dalton transactions (Cambridge, England : 2003)'
_journal_page_first 14053
_journal_page_last 14057
_journal_paper_doi 10.1039/c6dt00838k
_journal_volume 45
_journal_year 2016
_chemical_formula_sum 'C43 H34 Cl2 N6 O6 Zn'
_chemical_formula_weight 867.03
_chemical_name_systematic
;
 ?
;
_space_group_crystal_system triclinic
_space_group_IT_number 2
_space_group_name_Hall '-P 1'
_space_group_name_H-M_alt 'P -1'
_symmetry_space_group_name_Hall '-P 1'
_symmetry_space_group_name_H-M 'P -1'
_atom_sites_solution_hydrogens geom
_audit_block_doi 10.5517/cc1k0zvd
_audit_creation_method SHELXL-2013
_audit_update_record
;
2015-12-08 deposited with the CCDC.
2016-08-17 downloaded from the CCDC.
;
_cell_angle_alpha 105.715(3)
_cell_angle_beta 93.520(3)
_cell_angle_gamma 97.969(2)
_cell_formula_units_Z 2
_cell_length_a 11.3465(9)
_cell_length_b 12.7466(11)
_cell_length_c 15.1169(13)
_cell_measurement_reflns_used 6614
_cell_measurement_temperature 100(2)
_cell_measurement_theta_max 27.50
_cell_measurement_theta_min 1.41
_cell_volume 2073.0(3)
_computing_cell_refinement 'Bruker SAINT'
_computing_data_collection 'Bruker APEX2'
_computing_data_reduction 'Bruker SAINT'
_computing_molecular_graphics 'Bruker SHELXTL'
_computing_publication_material 'Bruker SHELXTL'
_computing_structure_refinement 'SHELXL-97 (Sheldrick, 2008)'
_computing_structure_solution 'SHELXS-97 (Sheldrick, 2008)'
_diffrn_ambient_temperature 100(2)
_diffrn_measured_fraction_theta_full 0.994
_diffrn_measured_fraction_theta_max 0.963
_diffrn_measurement_device_type 'Bruker APEX-II CCD'
_diffrn_measurement_method 'phi and omega scans'
_diffrn_radiation_monochromator graphite
_diffrn_radiation_type MoK\a
_diffrn_radiation_wavelength 0.71073
_diffrn_reflns_av_R_equivalents 0.0360
_diffrn_reflns_av_unetI/netI 0.0495
_diffrn_reflns_Laue_measured_fraction_full 0.994
_diffrn_reflns_Laue_measured_fraction_max 0.963
_diffrn_reflns_limit_h_max 14
_diffrn_reflns_limit_h_min -14
_diffrn_reflns_limit_k_max 16
_diffrn_reflns_limit_k_min -15
_diffrn_reflns_limit_l_max 19
_diffrn_reflns_limit_l_min -18
_diffrn_reflns_number 28114
_diffrn_reflns_point_group_measured_fraction_full 0.994
_diffrn_reflns_point_group_measured_fraction_max 0.963
_diffrn_reflns_theta_full 25.242
_diffrn_reflns_theta_max 27.495
_diffrn_reflns_theta_min 1.407
_diffrn_source 'sealed tube'
_exptl_absorpt_coefficient_mu 0.776
_exptl_absorpt_correction_T_max 0.8603
_exptl_absorpt_correction_T_min 0.7466
_exptl_absorpt_correction_type multi-scan
_exptl_absorpt_process_details sadabs
_exptl_crystal_colour red
_exptl_crystal_density_diffrn 1.389
_exptl_crystal_description block
_exptl_crystal_F_000 892
_exptl_crystal_size_max 0.400
_exptl_crystal_size_mid 0.300
_exptl_crystal_size_min 0.200
_refine_diff_density_max 2.545
_refine_diff_density_min -1.018
_refine_diff_density_rms 0.137
_refine_ls_extinction_method none
_refine_ls_goodness_of_fit_ref 1.028
_refine_ls_hydrogen_treatment constr
_refine_ls_matrix_type full
_refine_ls_number_parameters 527
_refine_ls_number_reflns 9174
_refine_ls_number_restraints 0
_refine_ls_restrained_S_all 1.028
_refine_ls_R_factor_all 0.1183
_refine_ls_R_factor_gt 0.0839
_refine_ls_shift/su_max 0.001
_refine_ls_shift/su_mean 0.000
_refine_ls_structure_factor_coef Fsqd
_refine_ls_weighting_details 'w=1/[\s^2^(Fo^2^)+(0.1856P)^2^+0.5839P] where P=(Fo^2^+2Fc^2^)/3'
_refine_ls_weighting_scheme calc
_refine_ls_wR_factor_gt 0.2478
_refine_ls_wR_factor_ref 0.2731
_reflns_Friedel_coverage 0.000
_reflns_number_gt 5905
_reflns_number_total 9174
_reflns_threshold_expression 'I > 2\s(I)'
_cod_data_source_file c6dt00838k2.cif
_cod_data_source_block TRL_50M_1
_cod_depositor_comments
;
The following automatic conversions were performed:

'_space_group_crystal_system' value 'Triclinic' changed to
'triclinic' according to
/usr/data/users/saulius/crontab/automatic-downloads/rss-feeds/RSC/lib/dictionaries/cif_core.dic
dictionary named 'cif_core.dic' version 2.4.2 from 2011-04-26.

Automatic conversion script
Id: cif_fix_values 4268 2015-11-12 08:31:59Z antanas 

 Adding full bibliography for 7040336.cif.

 Adding full bibliography for 7040336.cif.
;
_cod_database_code 7040336
_shelx_space_group_comment
;
The symmetry employed for this shelxl refinement is uniquely defined
by the following loop, which should always be used as a source of
symmetry information in preference to the above space-group names.
They are only intended as comments.
;
_shelx_estimated_absorpt_t_min 0.747
_shelx_estimated_absorpt_t_max 0.860
_shelxl_version_number 2013-4

loop_
_space_group_symop_operation_xyz
'x, y, z'
'-x, -y, -z'

loop_
_atom_site_label
_atom_site_type_symbol
_atom_site_fract_x
_atom_site_fract_y
_atom_site_fract_z
_atom_site_U_iso_or_equiv
_atom_site_adp_type
_atom_site_occupancy
_atom_site_site_symmetry_order
_atom_site_calc_flag
_atom_site_refinement_flags_posn
_atom_site_refinement_flags_adp
Zn1 Zn 0.51303(4) 0.76369(4) 0.52243(4) 0.0443(2) Uani 1 1 d . .
O5 O 0.5838(3) 0.7893(2) 0.4149(2) 0.0473(8) Uani 1 1 d . .
O3 O 0.3531(3) 0.6740(2) 0.4872(2) 0.0486(8) Uani 1 1 d . .
C25 C 0.1149(4) 0.5941(4) 0.4319(4) 0.0520(12) Uani 1 1 d . .
H25 H 0.1601 0.5551 0.4610 0.062 Uiso 1 1 calc R U
O4 O 0.3337(3) 0.8435(2) 0.4863(2) 0.0487(8) Uani 1 1 d . .
N4 N 0.6021(3) 0.7029(3) 0.6186(3) 0.0419(9) Uani 1 1 d . .
C17 C 0.0946(3) 0.9314(3) 0.3360(3) 0.0413(10) Uani 1 1 d . .
N3 N 0.5582(3) 0.9071(3) 0.6337(3) 0.0419(8) Uani 1 1 d . .
N2 N 0.8036(4) 0.8450(4) 0.9296(3) 0.0579(11) Uani 1 1 d . .
C16 C 0.0984(4) 1.0437(3) 0.3822(3) 0.0423(10) Uani 1 1 d . .
N5 N 0.1412(3) 0.8655(3) 0.3855(3) 0.0444(9) Uani 1 1 d . .
H5A H 0.2067 0.8949 0.4205 0.053 Uiso 1 1 calc R U
C36 C 0.6900(4) 0.7780(4) 0.2526(4) 0.0454(11) Uani 1 1 d . .
H36 H 0.6877 0.8464 0.2940 0.054 Uiso 1 1 calc R U
C7 C 0.6411(3) 0.7793(3) 0.6991(3) 0.0374(9) Uani 1 1 d . .
O6 O 0.5918(3) 0.6139(2) 0.4039(2) 0.0490(8) Uani 1 1 d . .
C1 C 0.7213(4) 0.9519(4) 0.8618(3) 0.0438(10) Uani 1 1 d . .
C14 C 0.1430(4) 1.0875(4) 0.4834(4) 0.0545(12) Uani 1 1 d . .
H14A H 0.1032 1.0412 0.5167 0.082 Uiso 1 1 calc R U
H14B H 0.1266 1.1614 0.5068 0.082 Uiso 1 1 calc R U
H14C H 0.2277 1.0880 0.4913 0.082 Uiso 1 1 calc R U
C9 C 0.6581(4) 0.9792(4) 0.7870(3) 0.0429(10) Uani 1 1 d . .
N1 N 0.7677(4) 1.0216(4) 0.9426(3) 0.0630(12) Uani 1 1 d . .
C8 C 0.6190(3) 0.8925(3) 0.7076(3) 0.0371(9) Uani 1 1 d . .
C6 C 0.6187(4) 0.5986(4) 0.6092(4) 0.0498(12) Uani 1 1 d . .
H6 H 0.5905 0.5454 0.5537 0.060 Uiso 1 1 calc R U
C10 C 0.6354(4) 1.0838(4) 0.7887(4) 0.0481(11) Uani 1 1 d . .
H10 H 0.6617 1.1432 0.8405 0.058 Uiso 1 1 calc R U
C3 C 0.7022(4) 0.7526(4) 0.7712(4) 0.0449(11) Uani 1 1 d . .
C2 C 0.7425(4) 0.8436(4) 0.8535(3) 0.0454(10) Uani 1 1 d . .
C11 C 0.5735(4) 1.0989(4) 0.7129(4) 0.0503(12) Uani 1 1 d . .
H11 H 0.5575 1.1684 0.7128 0.060 Uiso 1 1 calc R U
C4 C 0.7190(4) 0.6438(4) 0.7608(4) 0.0536(12) Uani 1 1 d . .
H4 H 0.7583 0.6238 0.8080 0.064 Uiso 1 1 calc R U
C12 C 0.5358(4) 1.0086(4) 0.6373(4) 0.0484(11) Uani 1 1 d . .
H12 H 0.4928 1.0186 0.5867 0.058 Uiso 1 1 calc R U
C5 C 0.6755(4) 0.5672(4) 0.6780(4) 0.0546(13) Uani 1 1 d . .
H5 H 0.6848 0.4937 0.6687 0.066 Uiso 1 1 calc R U
C21 C 0.0954(4) 0.7591(3) 0.3854(3) 0.0421(10) Uani 1 1 d . .
C42 C 0.6073(4) 0.6937(3) 0.3695(3) 0.0414(10) Uani 1 1 d . .
C26 C 0.1653(4) 0.7000(3) 0.4289(3) 0.0422(10) Uani 1 1 d . .
C27 C 0.2904(4) 0.7432(3) 0.4699(3) 0.0410(10) Uani 1 1 d . .
C22 C -0.0207(4) 0.7087(4) 0.3450(4) 0.0476(11) Uani 1 1 d . .
H22 H -0.0671 0.7461 0.3151 0.057 Uiso 1 1 calc R U
C41 C 0.6501(4) 0.6824(3) 0.2768(3) 0.0415(10) Uani 1 1 d . .
C40 C 0.6520(4) 0.5791(4) 0.2135(4) 0.0473(11) Uani 1 1 d . .
C31 C 0.6093(4) 0.1814(4) 0.1490(4) 0.0541(13) Uani 1 1 d . .
C28 C 0.7079(5) 0.3174(4) 0.3012(4) 0.0619(14) Uani 1 1 d . .
H28A H 0.7638 0.3842 0.3103 0.093 Uiso 1 1 calc R U
H28B H 0.7508 0.2579 0.3027 0.093 Uiso 1 1 calc R U
H28C H 0.6558 0.3270 0.3495 0.093 Uiso 1 1 calc R U
C24 C 0.0010(4) 0.5467(4) 0.3931(4) 0.0598(14) Uani 1 1 d . .
H24 H -0.0308 0.4766 0.3961 0.072 Uiso 1 1 calc R U
C35 C 0.5918(4) 0.3744(4) 0.1787(4) 0.0510(12) Uani 1 1 d . .
C30 C 0.6343(4) 0.2905(4) 0.2082(4) 0.0480(11) Uani 1 1 d . .
C20 C 0.0137(4) 1.0678(5) 0.2403(5) 0.0622(16) Uani 1 1 d . .
H20 H -0.0133 1.1133 0.2074 0.075 Uiso 1 1 calc R U
C15 C 0.0566(4) 1.1127(4) 0.3325(4) 0.0523(13) Uani 1 1 d . .
C39 C 0.6968(5) 0.5761(4) 0.1294(4) 0.0558(13) Uani 1 1 d . .
H39 H 0.7001 0.5081 0.0878 0.067 Uiso 1 1 calc R U
C23 C -0.0661(4) 0.6048(4) 0.3492(4) 0.0571(14) Uani 1 1 d . .
H23 H -0.1432 0.5727 0.3222 0.068 Uiso 1 1 calc R U
C34 C 0.5242(5) 0.3513(4) 0.0941(4) 0.0592(13) Uani 1 1 d . .
H34 H 0.4937 0.4077 0.0768 0.071 Uiso 1 1 calc R U
C18 C 0.0512(4) 0.8892(4) 0.2427(3) 0.0475(11) Uani 1 1 d . .
H18 H 0.0504 0.8150 0.2127 0.057 Uiso 1 1 calc R U
C37 C 0.7323(4) 0.7736(4) 0.1696(4) 0.0543(13) Uani 1 1 d . .
H37 H 0.7586 0.8384 0.1545 0.065 Uiso 1 1 calc R U
C19 C 0.0100(4) 0.9561(5) 0.1954(4) 0.0568(13) Uani 1 1 d . .
H19 H -0.0203 0.9275 0.1336 0.068 Uiso 1 1 calc R U
C32 C 0.5433(5) 0.1623(4) 0.0650(4) 0.0631(15) Uani 1 1 d . .
H32 H 0.5259 0.0904 0.0264 0.076 Uiso 1 1 calc R U
C29 C 0.6568(5) 0.0901(4) 0.1747(5) 0.0695(17) Uani 1 1 d . .
H29A H 0.6215 0.0210 0.1314 0.104 Uiso 1 1 calc R U
H29B H 0.6376 0.0899 0.2357 0.104 Uiso 1 1 calc R U
H29C H 0.7421 0.1000 0.1738 0.104 Uiso 1 1 calc R U
C38 C 0.7360(5) 0.6702(4) 0.1066(4) 0.0594(13) Uani 1 1 d . .
H38 H 0.7651 0.6663 0.0498 0.071 Uiso 1 1 calc R U
C33 C 0.5018(5) 0.2454(4) 0.0354(4) 0.0647(15) Uani 1 1 d . .
H33 H 0.4597 0.2303 -0.0226 0.078 Uiso 1 1 calc R U
C13 C 0.0563(6) 1.2332(5) 0.3785(5) 0.0767(19) Uani 1 1 d . .
H13A H 0.0052 1.2405 0.4274 0.115 Uiso 1 1 calc R U
H13B H 0.0274 1.2673 0.3339 0.115 Uiso 1 1 calc R U
H13C H 0.1362 1.2687 0.4036 0.115 Uiso 1 1 calc R U
N6 N 0.6156(4) 0.4834(3) 0.2387(3) 0.0554(11) Uani 1 1 d . .
H6A H 0.6067 0.4911 0.2961 0.066 Uiso 1 1 calc R U
O1 O 0.8214(4) 0.9553(4) 0.9886(3) 0.0760(12) Uani 1 1 d . .
O2 O 0.8482(6) 0.7838(4) 0.9585(4) 0.1061(17) Uani 1 1 d . .
C43 C 0.8954(15) 0.2866(19) 0.0670(10) 0.245(10) Uani 1 1 d . .
Cl5 Cl 0.9502(3) 0.3702(4) 0.1699(3) 0.1915(17) Uani 1 1 d . .
Cl6 Cl 0.8976(8) 0.3234(5) -0.0282(4) 0.348(5) Uani 1 1 d . .

loop_
_atom_site_aniso_label
_atom_site_aniso_U_11
_atom_site_aniso_U_22
_atom_site_aniso_U_33
_atom_site_aniso_U_23
_atom_site_aniso_U_13
_atom_site_aniso_U_12
Zn1 0.0379(3) 0.0329(3) 0.0558(4) 0.0075(2) -0.0127(2) 0.0028(2)
O5 0.0449(16) 0.0259(14) 0.062(2) 0.0030(13) -0.0150(14) 0.0028(12)
O3 0.0407(16) 0.0387(16) 0.063(2) 0.0134(15) -0.0141(14) 0.0068(13)
C25 0.038(2) 0.039(2) 0.081(4) 0.023(2) -0.008(2) 0.0078(18)
O4 0.0367(15) 0.0364(15) 0.065(2) 0.0069(14) -0.0111(14) 0.0012(12)
N4 0.0313(16) 0.0320(17) 0.059(2) 0.0100(16) -0.0078(16) 0.0034(13)
C17 0.0268(18) 0.037(2) 0.062(3) 0.019(2) 0.0006(18) 0.0032(16)
N3 0.0329(17) 0.0323(17) 0.057(2) 0.0099(16) -0.0091(16) 0.0043(13)
N2 0.057(3) 0.076(3) 0.050(3) 0.030(2) -0.001(2) 0.022(2)
C16 0.0290(19) 0.033(2) 0.065(3) 0.015(2) 0.0076(19) 0.0022(16)
N5 0.0339(17) 0.0307(17) 0.065(3) 0.0140(17) -0.0110(16) -0.0009(14)
C36 0.035(2) 0.040(2) 0.057(3) 0.012(2) -0.009(2) 0.0013(17)
C7 0.0255(17) 0.034(2) 0.051(3) 0.0121(18) -0.0025(17) -0.0014(15)
O6 0.0553(19) 0.0326(15) 0.059(2) 0.0125(14) 0.0028(16) 0.0103(13)
C1 0.034(2) 0.054(3) 0.043(3) 0.015(2) 0.0054(18) 0.0023(18)
C14 0.047(3) 0.040(2) 0.071(3) 0.009(2) 0.003(2) -0.001(2)
C9 0.0314(19) 0.039(2) 0.055(3) 0.011(2) 0.0016(19) 0.0006(16)
N1 0.055(2) 0.093(3) 0.045(3) 0.027(2) 0.002(2) 0.010(2)
C8 0.0291(18) 0.0329(19) 0.047(2) 0.0094(17) -0.0009(17) 0.0036(15)
C6 0.040(2) 0.032(2) 0.070(3) 0.007(2) -0.012(2) 0.0031(17)
C10 0.045(2) 0.040(2) 0.055(3) 0.007(2) -0.002(2) 0.0052(19)
C3 0.0293(19) 0.044(2) 0.064(3) 0.021(2) 0.0007(19) 0.0052(17)
C2 0.033(2) 0.054(3) 0.051(3) 0.021(2) 0.0020(19) 0.0034(18)
C11 0.054(3) 0.033(2) 0.059(3) 0.006(2) -0.005(2) 0.0090(19)
C4 0.048(3) 0.043(2) 0.073(4) 0.025(2) -0.007(2) 0.008(2)
C12 0.048(2) 0.038(2) 0.058(3) 0.014(2) -0.011(2) 0.0088(19)
C5 0.047(3) 0.037(2) 0.078(4) 0.016(2) -0.005(2) 0.008(2)
C21 0.0317(19) 0.034(2) 0.061(3) 0.0139(19) -0.0037(19) 0.0063(16)
C42 0.0331(19) 0.031(2) 0.054(3) 0.0058(18) -0.0090(18) 0.0021(16)
C26 0.033(2) 0.034(2) 0.058(3) 0.0128(19) -0.0072(19) 0.0053(16)
C27 0.0323(19) 0.039(2) 0.050(3) 0.0112(19) -0.0035(18) 0.0066(17)
C22 0.032(2) 0.035(2) 0.073(3) 0.016(2) -0.008(2) 0.0031(17)
C41 0.0331(19) 0.0299(19) 0.057(3) 0.0101(18) -0.0098(19) 0.0028(16)
C40 0.044(2) 0.035(2) 0.060(3) 0.010(2) 0.004(2) 0.0021(18)
C31 0.038(2) 0.037(2) 0.084(4) 0.010(2) 0.013(2) 0.0035(18)
C28 0.057(3) 0.047(3) 0.082(4) 0.022(3) 0.005(3) 0.000(2)
C24 0.043(2) 0.037(2) 0.100(4) 0.028(3) -0.010(3) 0.0004(19)
C35 0.045(2) 0.030(2) 0.072(3) 0.004(2) 0.018(2) 0.0040(18)
C30 0.038(2) 0.037(2) 0.064(3) 0.008(2) 0.009(2) -0.0011(18)
C20 0.035(2) 0.076(4) 0.099(5) 0.058(4) 0.018(3) 0.015(2)
C15 0.036(2) 0.044(2) 0.090(4) 0.036(3) 0.020(2) 0.0123(19)
C39 0.053(3) 0.041(2) 0.068(4) 0.008(2) 0.011(2) 0.004(2)
C23 0.032(2) 0.040(2) 0.094(4) 0.021(3) -0.016(2) -0.0019(18)
C34 0.049(3) 0.044(3) 0.079(4) 0.010(3) 0.002(3) 0.007(2)
C18 0.039(2) 0.046(2) 0.055(3) 0.016(2) -0.002(2) -0.0029(18)
C37 0.044(2) 0.043(2) 0.074(4) 0.021(2) -0.008(2) -0.001(2)
C19 0.039(2) 0.075(4) 0.061(3) 0.036(3) -0.005(2) -0.004(2)
C32 0.048(3) 0.037(2) 0.090(4) -0.005(3) 0.009(3) 0.000(2)
C29 0.052(3) 0.039(3) 0.109(5) 0.005(3) 0.011(3) 0.009(2)
C38 0.050(3) 0.061(3) 0.066(4) 0.018(3) 0.010(2) 0.004(2)
C33 0.055(3) 0.046(3) 0.078(4) -0.001(3) -0.004(3) 0.001(2)
C13 0.070(4) 0.050(3) 0.128(6) 0.044(4) 0.035(4) 0.025(3)
N6 0.070(3) 0.0296(18) 0.062(3) 0.0068(17) 0.016(2) 0.0006(18)
O1 0.078(3) 0.101(3) 0.041(2) 0.008(2) -0.0014(19) 0.013(2)
O2 0.131(5) 0.082(3) 0.105(4) 0.029(3) -0.004(3) 0.019(3)
C43 0.189(15) 0.41(3) 0.101(10) -0.011(13) 0.049(9) 0.074(16)
Cl5 0.131(3) 0.275(5) 0.142(3) 0.019(3) 0.021(2) 0.023(3)
Cl6 0.602(14) 0.234(6) 0.138(4) -0.008(3) 0.104(6) -0.073(7)

loop_
_atom_type_symbol
_atom_type_description
_atom_type_scat_dispersion_real
_atom_type_scat_dispersion_imag
_atom_type_scat_source
C C 0.0033 0.0016 'International Tables Vol C Tables 4.2.6.8 and 6.1.1.4'
H H 0.0000 0.0000 'International Tables Vol C Tables 4.2.6.8 and 6.1.1.4'
N N 0.0061 0.0033 'International Tables Vol C Tables 4.2.6.8 and 6.1.1.4'
O O 0.0106 0.0060 'International Tables Vol C Tables 4.2.6.8 and 6.1.1.4'
Zn Zn 0.2839 1.4301 'International Tables Vol C Tables 4.2.6.8 and 6.1.1.4'
Cl Cl 0.1484 0.1585 'International Tables Vol C Tables 4.2.6.8 and 6.1.1.4'

loop_
_geom_angle_atom_site_label_1
_geom_angle_atom_site_label_2
_geom_angle_atom_site_label_3
_geom_angle
O5 Zn1 O3 111.00(14)
O5 Zn1 N4 122.85(14)
O3 Zn1 N4 107.31(13)
O5 Zn1 N3 109.03(13)
O3 Zn1 N3 125.35(14)
N4 Zn1 N3 79.12(14)
C42 O5 Zn1 104.7(3)
C27 O3 Zn1 102.1(3)
C24 C25 C26 121.8(4)
C24 C25 H25 119.1
C26 C25 H25 119.1
C6 N4 C7 118.8(4)
C6 N4 Zn1 127.4(3)
C7 N4 Zn1 113.7(3)
C18 C17 N5 121.6(4)
C18 C17 C16 120.7(4)
N5 C17 C16 117.6(4)
C12 N3 C8 118.5(4)
C12 N3 Zn1 127.4(3)
C8 N3 Zn1 114.1(3)
O2 N2 C2 137.4(6)
O2 N2 O1 115.0(5)
C2 N2 O1 107.6(4)
C17 C16 C15 118.6(5)
C17 C16 C14 120.1(4)
C15 C16 C14 121.3(4)
C21 N5 C17 128.2(4)
C21 N5 H5A 115.9
C17 N5 H5A 115.9
C37 C36 C41 121.3(5)
C37 C36 H36 119.3
C41 C36 H36 119.3
N4 C7 C3 121.2(4)
N4 C7 C8 117.2(4)
C3 C7 C8 121.5(4)
N1 C1 C2 112.3(4)
N1 C1 C9 126.4(5)
C2 C1 C9 121.3(4)
C16 C14 H14A 109.5
C16 C14 H14B 109.5
H14A C14 H14B 109.5
C16 C14 H14C 109.5
H14A C14 H14C 109.5
H14B C14 H14C 109.5
C10 C9 C8 118.6(4)
C10 C9 C1 125.1(4)
C8 C9 C1 116.3(4)
C1 N1 O1 103.9(4)
N3 C8 C9 121.9(4)
N3 C8 C7 115.8(4)
C9 C8 C7 122.3(4)
N4 C6 C5 122.6(4)
N4 C6 H6 118.7
C5 C6 H6 118.7
C11 C10 C9 119.5(4)
C11 C10 H10 120.3
C9 C10 H10 120.3
C4 C3 C7 119.5(4)
C4 C3 C2 124.9(4)
C7 C3 C2 115.6(4)
N2 C2 C1 107.4(4)
N2 C2 C3 129.6(5)
C1 C2 C3 123.0(4)
C10 C11 C12 118.6(4)
C10 C11 H11 120.7
C12 C11 H11 120.7
C5 C4 C3 117.6(5)
C5 C4 H4 121.2
C3 C4 H4 121.2
N3 C12 C11 122.9(4)
N3 C12 H12 118.5
C11 C12 H12 118.5
C6 C5 C4 120.2(4)
C6 C5 H5 119.9
C4 C5 H5 119.9
N5 C21 C22 121.7(4)
N5 C21 C26 119.5(4)
C22 C21 C26 118.8(4)
O6 C42 O5 119.8(4)
O6 C42 C41 122.2(4)
O5 C42 C41 118.0(4)
C25 C26 C21 118.7(4)
C25 C26 C27 118.1(4)
C21 C26 C27 123.2(4)
O4 C27 O3 121.2(4)
O4 C27 C26 121.6(4)
O3 C27 C26 117.2(4)
C23 C22 C21 120.6(4)
C23 C22 H22 119.7
C21 C22 H22 119.7
C36 C41 C40 119.3(5)
C36 C41 C42 118.3(4)
C40 C41 C42 122.4(4)
N6 C40 C39 122.0(4)
N6 C40 C41 119.3(4)
C39 C40 C41 118.7(4)
C32 C31 C30 118.6(5)
C32 C31 C29 120.4(5)
C30 C31 C29 121.0(5)
C30 C28 H28A 109.5
C30 C28 H28B 109.5
H28A C28 H28B 109.5
C30 C28 H28C 109.5
H28A C28 H28C 109.5
H28B C28 H28C 109.5
C25 C24 C23 119.0(4)
C25 C24 H24 120.5
C23 C24 H24 120.5
C34 C35 C30 120.9(4)
C34 C35 N6 120.6(5)
C30 C35 N6 118.4(5)
C35 C30 C31 118.6(5)
C35 C30 C28 120.2(4)
C31 C30 C28 121.2(5)
C15 C20 C19 121.7(5)
C15 C20 H20 119.1
C19 C20 H20 119.1
C20 C15 C16 119.0(5)
C20 C15 C13 119.8(5)
C16 C15 C13 121.1(6)
C38 C39 C40 121.6(5)
C38 C39 H39 119.2
C40 C39 H39 119.2
C22 C23 C24 121.2(4)
C22 C23 H23 119.4
C24 C23 H23 119.4
C33 C34 C35 120.6(5)
C33 C34 H34 119.7
C35 C34 H34 119.7
C19 C18 C17 120.4(5)
C19 C18 H18 119.8
C17 C18 H18 119.8
C36 C37 C38 119.5(5)
C36 C37 H37 120.2
C38 C37 H37 120.2
C18 C19 C20 119.5(5)
C18 C19 H19 120.2
C20 C19 H19 120.2
C31 C32 C33 122.9(5)
C31 C32 H32 118.6
C33 C32 H32 118.6
C31 C29 H29A 109.5
C31 C29 H29B 109.5
H29A C29 H29B 109.5
C31 C29 H29C 109.5
H29A C29 H29C 109.5
H29B C29 H29C 109.5
C39 C38 C37 119.6(5)
C39 C38 H38 120.2
C37 C38 H38 120.2
C34 C33 C32 118.4(6)
C34 C33 H33 120.8
C32 C33 H33 120.8
C15 C13 H13A 109.5
C15 C13 H13B 109.5
H13A C13 H13B 109.5
C15 C13 H13C 109.5
H13A C13 H13C 109.5
H13B C13 H13C 109.5
C40 N6 C35 126.1(4)
C40 N6 H6A 117.0
C35 N6 H6A 117.0
N1 O1 N2 108.7(4)
Cl6 C43 Cl5 123.7(15)

loop_
_geom_bond_atom_site_label_1
_geom_bond_atom_site_label_2
_geom_bond_distance
Zn1 O5 1.942(4)
Zn1 O3 1.964(3)
Zn1 N4 2.094(4)
Zn1 N3 2.099(4)
O5 C42 1.298(5)
O3 C27 1.276(5)
C25 C24 1.370(6)
C25 C26 1.405(6)
C25 H25 0.9300
O4 C27 1.255(5)
N4 C6 1.339(5)
N4 C7 1.340(5)
C17 C18 1.397(7)
C17 N5 1.402(5)
C17 C16 1.406(6)
N3 C12 1.340(5)
N3 C8 1.346(6)
N2 O2 1.150(6)
N2 C2 1.301(6)
N2 O1 1.426(6)
C16 C15 1.412(7)
C16 C14 1.508(7)
N5 C21 1.382(5)
N5 H5A 0.8600
C36 C37 1.361(8)
C36 C41 1.390(6)
C36 H36 0.9300
C7 C3 1.400(6)
C7 C8 1.472(6)
O6 C42 1.258(5)
C1 N1 1.327(6)
C1 C2 1.407(7)
C1 C9 1.449(6)
C14 H14A 0.9600
C14 H14B 0.9600
C14 H14C 0.9600
C9 C10 1.386(6)
C9 C8 1.392(6)
N1 O1 1.406(6)
C6 C5 1.368(7)
C6 H6 0.9300
C10 C11 1.378(7)
C10 H10 0.9300
C3 C4 1.394(6)
C3 C2 1.450(7)
C11 C12 1.380(6)
C11 H11 0.9300
C4 C5 1.376(7)
C4 H4 0.9300
C12 H12 0.9300
C5 H5 0.9300
C21 C22 1.405(6)
C21 C26 1.414(6)
C42 C41 1.489(7)
C26 C27 1.481(5)
C22 C23 1.374(6)
C22 H22 0.9300
C41 C40 1.407(6)
C40 N6 1.391(6)
C40 C39 1.391(7)
C31 C32 1.378(8)
C31 C30 1.415(6)
C31 C29 1.480(7)
C28 C30 1.520(8)
C28 H28A 0.9600
C28 H28B 0.9600
C28 H28C 0.9600
C24 C23 1.389(7)
C24 H24 0.9300
C35 C34 1.386(8)
C35 C30 1.396(7)
C35 N6 1.418(6)
C20 C15 1.384(8)
C20 C19 1.395(8)
C20 H20 0.9300
C15 C13 1.505(7)
C39 C38 1.360(7)
C39 H39 0.9300
C23 H23 0.9300
C34 C33 1.379(7)
C34 H34 0.9300
C18 C19 1.363(7)
C18 H18 0.9300
C37 C38 1.410(7)
C37 H37 0.9300
C19 H19 0.9300
C32 C33 1.383(8)
C32 H32 0.9300
C29 H29A 0.9600
C29 H29B 0.9600
C29 H29C 0.9600
C38 H38 0.9300
C33 H33 0.9300
C13 H13A 0.9600
C13 H13B 0.9600
C13 H13C 0.9600
N6 H6A 0.8600
C43 Cl6 1.630(19)
C43 Cl5 1.656(16)

loop_
_geom_hbond_atom_site_label_D
_geom_hbond_atom_site_label_H
_geom_hbond_atom_site_label_A
_geom_hbond_distance_DH
_geom_hbond_distance_HA
_geom_hbond_distance_DA
_geom_hbond_angle_DHA
_geom_hbond_site_symmetry_A
N6 H6A O6 0.86 1.96 2.651(5) 136.0 .
C11 H11 O5 0.93 2.65 3.275(6) 125.4 2_676
C6 H6 O6 0.93 2.64 3.161(6) 116.2 .
N5 H5A O4 0.86 1.98 2.675(5) 136.8 .
N6 H6A O6 0.86 1.96 2.651(5) 136.0 .
C11 H11 O5 0.93 2.65 3.275(6) 125.4 2_676
C6 H6 O6 0.93 2.64 3.161(6) 116.2 .
N5 H5A O4 0.86 1.98 2.675(5) 136.8 .
C6 H6 O6 0.93 2.64 3.161(6) 116.2 .
C11 H11 O5 0.93 2.65 3.275(6) 125.4 2_676
N6 H6A O6 0.86 1.96 2.651(5) 136.0 .
N5 H5A O4 0.86 1.98 2.675(5) 136.8 .
C6 H6 O6 0.93 2.64 3.161(6) 116.2 .
C11 H11 O5 0.93 2.65 3.275(6) 125.4 2_676
N6 H6A O6 0.86 1.96 2.651(5) 136.0 .
